data_7202034
loop_
_publ_author_name
'Kondo, Mitsuru'
'Sugahara, Shinji'
'Nakamura, Yukie'
'Miyazawa, Makoto'
'Yasue, Sachie'
'Maeda, Kenji'
'Uchida, Fumio'
'Sakane, Genta'
'Kawaguchi, Hiroyuki'

_publ_section_title
;
 Self-assembling construction of a novel nanoscale heptacobalt complex
 with an S-shaped folding
;
_journal_issue 11
_journal_name_full CrystEngComm
_journal_page_first 1516
_journal_paper_doi 10.1039/b802854k
_journal_volume 10
_journal_year 2008
_chemical_formula_sum 'C76 H102 Co7 N8 O58'
_chemical_formula_weight 2468.19
_space_group_IT_number 2
_symmetry_cell_setting triclinic
_symmetry_Int_Tables_number 2
_symmetry_space_group_name_Hall '-P 1'
_symmetry_space_group_name_H-M 'P -1'
_cell_angle_alpha 79.15(1)
_cell_angle_beta 74.80(1)
_cell_angle_gamma 80.59(1)
_cell_formula_units_Z 1
_cell_length_a 12.189(4)
_cell_length_b 15.347(5)
_cell_length_c 19.466(6)
_cell_measurement_reflns_used 11887
_cell_measurement_temperature 293.2
_cell_measurement_theta_max 15.8
_cell_measurement_theta_min 1.1
_cell_volume 3426.1(19)
_computing_data_reduction 'teXsan Ver. 1.11'
_computing_publication_material 'teXsan Ver. 1.11'
_computing_structure_refinement 'teXsan Ver. 1.10'
_computing_structure_solution SIR92
_diffrn_detector_area_resol_mean 14.62
_diffrn_measured_fraction_theta_full 0.9050
_diffrn_measured_fraction_theta_max 0.9050
_diffrn_measurement_device_type 'Rigaku/MSC Mercury CCD'
_diffrn_measurement_method \w
_diffrn_radiation_type 'Mo K\a'
_diffrn_radiation_wavelength 0.7107
_diffrn_reflns_av_R_equivalents 0.046
_diffrn_reflns_limit_h_max 15
_diffrn_reflns_limit_h_min -16
_diffrn_reflns_limit_k_max 21
_diffrn_reflns_limit_k_min -21
_diffrn_reflns_limit_l_max 23
_diffrn_reflns_limit_l_min -26
_diffrn_reflns_number 31480
_diffrn_reflns_theta_full 30.10
_diffrn_reflns_theta_max 30.10
_exptl_absorpt_coefficient_mu 0.906
_exptl_absorpt_correction_T_max 0.834
_exptl_absorpt_correction_T_min 0.625
_exptl_absorpt_correction_type empirical
_exptl_crystal_colour 'deep purple'
_exptl_crystal_density_diffrn 1.196
_exptl_crystal_density_method 'not measured'
_exptl_crystal_description plate
_exptl_crystal_size_max 0.13
_exptl_crystal_size_mid 0.09
_exptl_crystal_size_min 0.04
_refine_diff_density_max 2.01
_refine_diff_density_min -0.53
_refine_ls_extinction_method none
_refine_ls_goodness_of_fit_ref 1.839
_refine_ls_hydrogen_treatment noref
_refine_ls_number_parameters 651
_refine_ls_number_reflns 6579
_refine_ls_R_factor_gt 0.0990
_refine_ls_shift/su_max 0.0053
_refine_ls_structure_factor_coef F
_refine_ls_weighting_details 'w = 1/[\s^2^(Fo) + 0.00123|Fo|^2^]'
_refine_ls_weighting_scheme calc
_refine_ls_wR_factor_ref 0.1170
_reflns_number_gt 6579
_reflns_number_total 18238
_reflns_threshold_expression F^2^>2.0\s(F^2^)
_cod_data_source_file b802854k.txt
_cod_data_source_block Complex2
_cod_original_cell_volume 3426(1)
_cod_original_sg_symbol_H-M 'P -1 '
_cod_original_formula_sum 'C76 H102 Co7 N8 O58 '
_cod_database_code 7202034

loop_
_symmetry_equiv_pos_as_xyz
x,y,z
-x,-y,-z

loop_
_atom_site_label
_atom_site_type_symbol
_atom_site_fract_x
_atom_site_fract_y
_atom_site_fract_z
_atom_site_U_iso_or_equiv
_atom_site_adp_type
_atom_site_occupancy
_atom_site_calc_flag
_atom_site_refinement_flags
_atom_site_disorder_assembly
_atom_site_disorder_group
Co(1) Co 1.4766(1) 0.30850(9) -0.08231(7) 0.0404(3) Uani 1.00 d . . .
Co(2) Co 1.1433(1) 0.37539(10) 0.17028(9) 0.0520(4) Uani 1.00 d . . .
Co(3) Co 0.9138(1) 0.07717(9) 0.27417(8) 0.0448(4) Uani 1.00 d . . .
Co(4) Co 1.0000 0.0000 0.0000 0.0557(6) Uani 1.00 d S . .
O(1) O 1.4857(6) 0.1682(4) -0.0353(4) 0.058(2) Uani 1.00 d . . .
O(2) O 1.4862(7) 0.0307(5) -0.0603(4) 0.064(2) Uani 1.00 d . . .
O(3) O 1.4238(5) 0.4152(4) -0.1592(3) 0.046(2) Uani 1.00 d . . .
O(4) O 1.4032(7) 0.4483(4) -0.2726(4) 0.060(2) Uani 1.00 d . . .
O(5) O 1.4320(7) 0.1232(5) -0.3227(4) 0.063(2) Uani 1.00 d . . .
O(6) O 1.6551(6) 0.3020(4) -0.1420(4) 0.050(2) Uani 1.00 d . . .
O(7) O 1.8250(6) 0.3415(5) -0.1425(4) 0.061(2) Uani 1.00 d . . .
O(8) O 1.3377(5) 0.3478(4) 0.0076(3) 0.046(2) Uani 1.00 d . . .
O(9) O 1.3062(5) 0.4050(5) 0.1119(4) 0.048(2) Uani 1.00 d . . .
O(10) O 1.7221(5) 0.4585(4) 0.0997(4) 0.053(2) Uani 1.00 d . . .
O(11) O 1.1747(7) 0.3940(8) 0.2643(5) 0.108(4) Uani 1.00 d . . .
O(12) O 1.2084(7) 0.2411(6) 0.1864(6) 0.098(3) Uani 1.00 d . . .
O(13) O 1.1122(6) 0.3556(7) 0.0741(5) 0.086(3) Uani 1.00 d . . .
O(14) O 1.0706(6) 0.5102(5) 0.1536(5) 0.078(3) Uani 1.00 d . . .
O(15) O 0.7596(6) 0.0171(4) 0.2941(4) 0.060(2) Uani 1.00 d . . .
O(16) O 0.5725(6) 0.0471(4) 0.3015(4) 0.058(2) Uani 1.00 d . . .
O(17) O 1.0043(6) 0.1929(5) 0.2492(5) 0.061(2) Uani 1.00 d . . .
O(18) O 0.9805(5) 0.3423(4) 0.2258(4) 0.052(2) Uani 1.00 d . . .
O(19) O 0.5348(6) 0.3922(5) 0.2832(5) 0.071(3) Uani 1.00 d . . .
O(20) O 0.9590(7) 0.0546(5) 0.1644(4) 0.071(2) Uani 1.00 d . . .
O(21) O 1.0728(6) -0.0331(5) 0.0875(4) 0.066(2) Uani 1.00 d . . .
O(22) O 0.9386(6) 0.0459(5) 0.3838(4) 0.055(2) Uani 1.00 d . . .
O(23) O 1.0498(7) -0.0414(6) 0.4513(4) 0.080(3) Uani 1.00 d . . .
O(24) O 1.2857(6) -0.2423(5) 0.2669(4) 0.064(2) Uani 1.00 d . . .
O(25) O 1.1378(8) -0.0771(7) -0.0548(5) 0.105(3) Uani 1.00 d . . .
O(26) O 1.0826(10) 0.1103(8) -0.0401(7) 0.136(5) Uani 1.00 d . . .
O(27A) O 1.153(2) 0.128(2) -0.205(2) 0.19(1) Uiso 0.60 d P . .
O(27B) O 1.135(4) 0.215(3) -0.343(3) 0.21(2) Uiso 0.40 d P . .
O(28A) O 0.672(5) 0.026(4) 0.514(3) 0.40(2) Uiso 0.60 d P . .
O(28B) O 0.707(4) 0.129(3) 0.477(3) 0.21(2) Uiso 0.40 d P . .
O(29) O 1.071(4) 0.302(3) 0.398(3) 0.51(2) Uiso 1.00 d . . .
N(1) N 1.4440(6) 0.2468(5) -0.1568(4) 0.041(2) Uani 1.00 d . . .
N(2) N 1.5539(6) 0.3615(5) -0.0224(4) 0.037(2) Uani 1.00 d . . .
N(3) N 0.7901(6) 0.1822(5) 0.2758(4) 0.037(2) Uani 1.00 d . . .
N(4) N 1.0429(7) -0.0231(5) 0.2700(4) 0.045(2) Uani 1.00 d . . .
C(1) C 1.4571(8) 0.1559(6) -0.1466(6) 0.046(3) Uani 1.00 d . . .
C(2) C 1.4528(8) 0.1125(6) -0.2032(6) 0.045(3) Uani 1.00 d . . .
C(3) C 1.4350(8) 0.1621(6) -0.2665(5) 0.045(3) Uani 1.00 d . . .
C(4) C 1.4247(9) 0.2548(6) -0.2759(6) 0.047(3) Uani 1.00 d . . .
C(5) C 1.4276(7) 0.2952(6) -0.2192(5) 0.035(2) Uani 1.00 d . . .
C(6) C 1.4776(9) 0.1170(6) -0.0758(5) 0.045(3) Uani 1.00 d . . .
C(7) C 1.4183(8) 0.3933(6) -0.2181(5) 0.043(3) Uani 1.00 d . . .
C(8) C 1.6695(8) 0.3654(6) -0.0445(5) 0.044(3) Uani 1.00 d . . .
C(9) C 1.7273(8) 0.3983(6) -0.0042(5) 0.043(3) Uani 1.00 d . . .
C(10) C 1.6629(8) 0.4261(6) 0.0617(5) 0.044(3) Uani 1.00 d . . .
C(11) C 1.5458(7) 0.4221(6) 0.0836(5) 0.038(2) Uani 1.00 d . . .
C(12) C 1.4953(7) 0.3883(6) 0.0401(5) 0.035(2) Uani 1.00 d . . .
C(13) C 1.7217(8) 0.3340(6) -0.1162(5) 0.040(3) Uani 1.00 d . . .
C(14) C 1.3684(8) 0.3805(7) 0.0535(6) 0.045(3) Uani 1.00 d . . .
C(15) C 1.268(2) 0.434(2) 0.275(1) 0.196(10) Uani 1.00 d . . .
C(16) C 1.256(4) 0.488(4) 0.326(3) 0.37(2) Uiso 1.00 d . . .
C(17) C 1.314(2) 0.195(1) 0.182(2) 0.25(1) Uani 1.00 d . . .
C(18) C 1.329(2) 0.098(2) 0.208(2) 0.26(2) Uani 1.00 d . . .
C(19) C 1.013(2) 0.351(2) 0.052(1) 0.26(1) Uani 1.00 d . . .
C(20) C 0.946(2) 0.544(1) 0.180(2) 0.27(1) Uani 1.00 d . . .
C(21) C 0.6800(8) 0.1676(6) 0.2874(6) 0.045(3) Uani 1.00 d . . .
C(22) C 0.5919(7) 0.2372(7) 0.2901(6) 0.050(3) Uani 1.00 d . . .
C(23) C 0.6201(8) 0.3249(6) 0.2804(7) 0.056(3) Uani 1.00 d . . .
C(24) C 0.7358(8) 0.3386(6) 0.2658(6) 0.043(3) Uani 1.00 d . . .
C(25) C 0.8159(7) 0.2657(6) 0.2633(5) 0.040(3) Uani 1.00 d . . .
C(26) C 0.6666(9) 0.0684(6) 0.2963(6) 0.050(3) Uani 1.00 d . . .
C(27) C 0.9447(8) 0.2684(7) 0.2435(5) 0.043(3) Uani 1.00 d . . .
C(28) C 1.0887(8) -0.0575(7) 0.2097(5) 0.043(3) Uani 1.00 d . . .
C(29) C 1.1729(9) -0.1283(7) 0.2034(6) 0.054(3) Uani 1.00 d . . .
C(30) C 1.2077(8) -0.1698(7) 0.2670(6) 0.050(3) Uani 1.00 d . . .
C(31) C 1.1631(8) -0.1343(7) 0.3299(5) 0.052(3) Uani 1.00 d . . .
C(32) C 1.0792(8) -0.0608(7) 0.3298(5) 0.046(3) Uani 1.00 d . . .
C(33) C 1.0388(9) -0.0087(7) 0.1465(6) 0.054(3) Uani 1.00 d . . .
C(34) C 1.0172(10) -0.0147(7) 0.3930(6) 0.056(3) Uani 1.00 d . . .
C(35) C 1.234(1) -0.132(1) -0.0362(8) 0.126(6) Uani 1.00 d . . .
C(36) C 1.324(1) -0.156(1) -0.0930(9) 0.114(6) Uani 1.00 d . . .
C(37) C 1.181(2) 0.133(2) -0.025(1) 0.185(10) Uiso 1.00 d . . .
C(38) C 1.149(2) 0.167(1) -0.275(1) 0.143(7) Uiso 1.00 d . . .
H(1) H 1.4621 0.0490 -0.1976 0.0542 Uiso 1.00 calc . . .
H(2) H 1.4158 0.2895 -0.3205 0.0563 Uiso 1.00 calc . . .
H(3) H 1.8073 0.4020 -0.0201 0.0521 Uiso 1.00 calc . . .
H(4) H 1.5018 0.4420 0.1271 0.0456 Uiso 1.00 calc . . .
H(5) H 1.2985 0.4678 0.2296 0.2348 Uiso 1.00 calc . . .
H(6) H 1.3238 0.3846 0.2848 0.2348 Uiso 1.00 calc . . .
H(7) H 1.3294 0.4996 0.3277 0.4404 Uiso 1.00 calc . . .
H(8) H 1.2115 0.5428 0.3137 0.4404 Uiso 1.00 calc . . .
H(9) H 1.2189 0.4590 0.3718 0.4404 Uiso 1.00 calc . . .
H(10) H 1.3530 0.2028 0.1325 0.2992 Uiso 1.00 calc . . .
H(11) H 1.3513 0.2220 0.2082 0.2992 Uiso 1.00 calc . . .
H(12) H 1.3034 0.0669 0.1785 0.3145 Uiso 1.00 calc . . .
H(13) H 1.2866 0.0860 0.2563 0.3145 Uiso 1.00 calc . . .
H(14) H 1.4083 0.0783 0.2057 0.3145 Uiso 1.00 calc . . .
H(15) H 0.9629 0.4049 0.0584 0.3086 Uiso 1.00 calc . . .
H(16) H 0.9763 0.3020 0.0808 0.3086 Uiso 1.00 calc . . .
H(17) H 1.0329 0.3437 0.0031 0.3086 Uiso 1.00 calc . . .
H(18) H 0.9346 0.6067 0.1648 0.3220 Uiso 1.00 calc . . .
H(19) H 0.9255 0.5319 0.2312 0.3220 Uiso 1.00 calc . . .
H(20) H 0.9007 0.5149 0.1609 0.3220 Uiso 1.00 calc . . .
H(21) H 0.5147 0.2262 0.2982 0.0602 Uiso 1.00 calc . . .
H(22) H 0.7573 0.3971 0.2578 0.0518 Uiso 1.00 calc . . .
H(23) H 1.2065 -0.1486 0.1585 0.0653 Uiso 1.00 calc . . .
H(24) H 1.1889 -0.1593 0.3722 0.0621 Uiso 1.00 calc . . .
H(25) H 1.2078 -0.1850 -0.0074 0.1509 Uiso 1.00 calc . . .
H(26) H 1.2632 -0.1004 -0.0085 0.1509 Uiso 1.00 calc . . .
H(27) H 1.3554 -0.1045 -0.1210 0.1363 Uiso 1.00 calc . . .
H(28) H 1.3822 -0.1951 -0.0739 0.1363 Uiso 1.00 calc . . .
H(29) H 1.2970 -0.1865 -0.1224 0.1363 Uiso 1.00 calc . . .
H(30) H 1.2013 0.1875 -0.0537 0.2225 Uiso 1.00 calc . . .
H(31) H 1.2425 0.0868 -0.0346 0.2225 Uiso 1.00 calc . . .
H(32) H 1.1646 0.1391 0.0248 0.2225 Uiso 1.00 calc . . .

loop_
_atom_site_aniso_label
_atom_site_aniso_U_11
_atom_site_aniso_U_22
_atom_site_aniso_U_33
_atom_site_aniso_U_12
_atom_site_aniso_U_13
_atom_site_aniso_U_23
Co(1) 0.0470(7) 0.0347(7) 0.0422(7) -0.0023(5) -0.0102(6) -0.0153(5)
Co(2) 0.0363(7) 0.0532(9) 0.0636(10) -0.0047(6) -0.0025(6) -0.0161(7)
Co(3) 0.0504(7) 0.0360(7) 0.0443(8) 0.0127(6) -0.0122(6) -0.0117(6)
Co(4) 0.062(1) 0.064(1) 0.038(1) 0.021(1) -0.0170(9) -0.0150(10)
O(1) 0.093(5) 0.036(4) 0.050(4) -0.006(4) -0.029(4) -0.006(3)
O(2) 0.108(6) 0.032(4) 0.055(5) -0.004(4) -0.032(4) -0.002(3)
O(3) 0.063(4) 0.036(4) 0.046(4) -0.004(3) -0.023(3) -0.011(3)
O(4) 0.101(5) 0.033(4) 0.054(4) 0.001(4) -0.036(4) -0.009(3)
O(5) 0.111(6) 0.037(4) 0.050(4) -0.010(4) -0.033(4) -0.009(3)
O(6) 0.051(4) 0.049(4) 0.056(4) 0.001(3) -0.011(3) -0.029(3)
O(7) 0.055(4) 0.060(5) 0.066(5) -0.009(4) 0.006(4) -0.030(4)
O(8) 0.050(4) 0.050(4) 0.047(4) -0.007(3) -0.014(3) -0.023(3)
O(9) 0.041(3) 0.060(4) 0.043(4) -0.012(3) 0.002(3) -0.020(3)
O(10) 0.050(4) 0.054(4) 0.067(4) 0.003(3) -0.026(3) -0.031(3)
O(11) 0.066(5) 0.21(1) 0.056(5) -0.027(6) -0.010(4) -0.042(6)
O(12) 0.053(5) 0.061(6) 0.151(10) 0.006(4) 0.001(5) 0.004(6)
O(13) 0.054(5) 0.134(7) 0.088(6) -0.012(5) -0.019(4) -0.056(5)
O(14) 0.053(5) 0.046(5) 0.122(8) -0.003(4) 0.000(5) -0.015(5)
O(15) 0.056(4) 0.034(4) 0.094(6) -0.001(3) -0.021(4) -0.021(4)
O(16) 0.065(4) 0.032(4) 0.080(5) -0.012(3) -0.020(4) -0.008(4)
O(17) 0.040(4) 0.041(4) 0.093(6) 0.005(3) -0.004(4) -0.011(4)
O(18) 0.037(3) 0.040(4) 0.075(5) -0.010(3) -0.005(3) -0.004(4)
O(19) 0.039(4) 0.035(4) 0.135(7) 0.012(3) -0.021(4) -0.020(4)
O(20) 0.097(5) 0.063(5) 0.046(4) 0.052(4) -0.033(4) -0.022(4)
O(21) 0.072(5) 0.080(5) 0.044(4) 0.032(4) -0.020(4) -0.027(4)
O(22) 0.071(5) 0.053(4) 0.039(4) 0.019(4) -0.015(3) -0.019(3)
O(23) 0.109(6) 0.083(6) 0.041(4) 0.054(5) -0.032(4) -0.030(4)
O(24) 0.075(5) 0.065(5) 0.045(4) 0.042(4) -0.023(4) -0.019(4)
O(25) 0.102(6) 0.140(8) 0.065(5) 0.079(6) -0.043(5) -0.047(5)
O(26) 0.135(8) 0.141(10) 0.148(10) -0.066(7) -0.080(7) 0.045(8)
N(1) 0.049(4) 0.030(4) 0.048(5) -0.001(3) -0.015(4) -0.009(4)
N(2) 0.040(4) 0.030(4) 0.044(4) 0.005(3) -0.015(3) -0.014(3)
N(3) 0.035(4) 0.028(4) 0.043(5) 0.008(3) -0.003(3) -0.007(3)
N(4) 0.060(5) 0.037(4) 0.036(4) 0.012(4) -0.016(4) -0.012(3)
C(1) 0.060(6) 0.020(4) 0.059(6) 0.001(4) -0.016(5) -0.011(4)
C(2) 0.061(6) 0.021(4) 0.054(6) -0.010(4) -0.013(5) -0.004(4)
C(3) 0.061(6) 0.038(5) 0.040(5) -0.011(4) -0.016(4) -0.007(4)
C(4) 0.070(6) 0.022(4) 0.052(6) -0.005(4) -0.017(5) -0.010(4)
C(5) 0.026(4) 0.038(5) 0.038(5) -0.003(4) -0.003(4) -0.005(4)
C(6) 0.068(6) 0.031(5) 0.034(5) -0.006(5) -0.016(5) 0.004(4)
C(7) 0.048(5) 0.038(5) 0.050(6) -0.010(4) -0.020(4) -0.012(4)
C(8) 0.051(5) 0.032(5) 0.052(6) 0.002(4) -0.011(4) -0.023(4)
C(9) 0.040(5) 0.035(5) 0.053(6) 0.003(4) -0.008(4) -0.013(4)
C(10) 0.041(5) 0.039(5) 0.056(6) 0.009(4) -0.018(4) -0.025(4)
C(11) 0.035(5) 0.034(5) 0.044(5) 0.007(4) -0.008(4) -0.015(4)
C(12) 0.041(5) 0.028(4) 0.033(5) -0.011(4) 0.001(4) -0.006(4)
C(13) 0.036(5) 0.041(5) 0.042(5) -0.005(4) -0.002(4) -0.011(4)
C(14) 0.038(5) 0.044(5) 0.048(6) -0.003(4) 0.002(4) -0.017(5)
C(15) 0.10(1) 0.42(3) 0.11(1) -0.02(2) -0.057(9) -0.11(2)
C(17) 0.09(1) 0.09(2) 0.44(5) 0.02(1) 0.05(2) 0.07(2)
C(18) 0.15(2) 0.10(2) 0.50(6) 0.05(1) -0.08(3) -0.01(3)
C(19) 0.09(1) 0.54(4) 0.22(2) -0.02(2) -0.082(10) -0.21(2)
C(20) 0.09(1) 0.05(1) 0.62(6) -0.021(10) -0.06(2) 0.02(2)
C(21) 0.046(5) 0.032(5) 0.055(6) 0.004(4) -0.013(5) -0.010(4)
C(22) 0.026(4) 0.041(5) 0.085(8) -0.001(4) -0.014(5) -0.015(5)
C(23) 0.038(5) 0.025(5) 0.105(9) 0.005(4) -0.019(5) -0.014(5)
C(24) 0.048(5) 0.023(4) 0.057(6) -0.006(4) -0.009(5) -0.007(4)
C(25) 0.041(5) 0.034(5) 0.049(5) -0.002(4) -0.022(4) -0.005(4)
C(26) 0.057(6) 0.029(5) 0.067(7) 0.002(5) -0.018(5) -0.016(5)
C(27) 0.035(5) 0.040(5) 0.049(6) -0.008(4) 0.001(4) -0.004(5)
C(28) 0.048(5) 0.049(6) 0.032(5) 0.015(4) -0.015(4) -0.014(4)
C(29) 0.056(6) 0.056(6) 0.050(6) 0.021(5) -0.014(5) -0.027(5)
C(30) 0.055(6) 0.047(6) 0.052(6) 0.023(5) -0.029(5) -0.020(5)
C(31) 0.058(6) 0.053(6) 0.047(6) 0.032(5) -0.028(4) -0.025(5)
C(32) 0.042(5) 0.057(6) 0.038(5) 0.005(5) -0.009(4) -0.018(5)
C(33) 0.063(7) 0.048(6) 0.046(6) 0.009(5) -0.017(5) -0.004(5)
C(34) 0.075(7) 0.050(6) 0.041(6) 0.024(5) -0.020(5) -0.020(5)
C(35) 0.10(1) 0.18(2) 0.075(10) 0.09(1) -0.040(8) -0.04(1)
C(36) 0.09(1) 0.12(1) 0.10(1) 0.041(10) -0.010(9) 0.00(1)

loop_
_atom_type_symbol
_atom_type_description
_atom_type_scat_dispersion_real
_atom_type_scat_dispersion_imag
_atom_type_scat_source
Co Co 0.349 0.972
;International Tables for Crystallography
(1992, Vol. C, Tables 4.2.6.8 and 6.1.1.1)
;
H H 0.000 0.000
;International Tables for Crystallography
(1992, Vol. C, Table 6.1.1.2)
;
C C 0.003 0.002
;International Tables for Crystallography
(1992, Vol. C, Tables 4.2.6.8 and 6.1.1.1)
;
O O 0.011 0.006
;International Tables for Crystallography
(1992, Vol. C, Tables 4.2.6.8 and 6.1.1.1)
;
N N 0.006 0.003
;International Tables for Crystallography
(1992, Vol. C, Tables 4.2.6.8 and 6.1.1.1)
;

loop_
_geom_angle_atom_site_label_1
_geom_angle_atom_site_label_2
_geom_angle_atom_site_label_3
_geom_angle
_geom_angle_site_symmetry_1
_geom_angle_site_symmetry_2
_geom_angle_site_symmetry_3
_geom_angle_publ_flag
O(1) Co(1) O(3) 149.9(2) . . . yes
O(1) Co(1) O(6) 95.3(3) . . . yes
O(1) Co(1) O(8) 92.9(3) . . . yes
O(1) Co(1) N(1) 75.8(3) . . . yes
O(1) Co(1) N(2) 102.8(3) . . . yes
O(3) Co(1) O(6) 92.7(3) . . . yes
O(3) Co(1) O(8) 94.0(3) . . . yes
O(3) Co(1) N(1) 75.4(3) . . . yes
O(3) Co(1) N(2) 107.3(3) . . . yes
O(6) Co(1) O(8) 151.3(2) . . . yes
O(6) Co(1) N(1) 88.6(3) . . . yes
O(6) Co(1) N(2) 76.0(3) . . . yes
O(8) Co(1) N(1) 120.1(3) . . . yes
O(8) Co(1) N(2) 75.4(3) . . . yes
N(1) Co(1) N(2) 164.3(3) . . . yes
O(9) Co(2) O(11) 91.8(3) . . . yes
O(9) Co(2) O(12) 89.1(3) . . . yes
O(9) Co(2) O(13) 88.0(3) . . . yes
O(9) Co(2) O(14) 92.9(3) . . . yes
O(9) Co(2) O(18) 177.7(3) . . . yes
O(11) Co(2) O(12) 91.1(5) . . . yes
O(11) Co(2) O(13) 179.6(4) . . . yes
O(11) Co(2) O(14) 90.2(4) . . . yes
O(11) Co(2) O(18) 90.2(3) . . . yes
O(12) Co(2) O(13) 88.5(4) . . . yes
O(12) Co(2) O(14) 177.6(3) . . . yes
O(12) Co(2) O(18) 89.7(3) . . . yes
O(13) Co(2) O(14) 90.2(4) . . . yes
O(13) Co(2) O(18) 90.0(3) . . . yes
O(14) Co(2) O(18) 88.3(3) . . . yes
O(15) Co(3) O(17) 151.3(3) . . . yes
O(15) Co(3) O(20) 90.8(3) . . . yes
O(15) Co(3) O(22) 97.7(3) . . . yes
O(15) Co(3) N(3) 76.1(3) . . . yes
O(15) Co(3) N(4) 106.7(3) . . . yes
O(17) Co(3) O(20) 93.0(3) . . . yes
O(17) Co(3) O(22) 92.7(3) . . . yes
O(17) Co(3) N(3) 75.3(3) . . . yes
O(17) Co(3) N(4) 101.8(3) . . . yes
O(20) Co(3) O(22) 151.0(3) . . . yes
O(20) Co(3) N(3) 103.7(3) . . . yes
O(20) Co(3) N(4) 75.5(3) . . . yes
O(22) Co(3) N(3) 105.2(3) . . . yes
O(22) Co(3) N(4) 75.4(3) . . . yes
N(3) Co(3) N(4) 177.1(3) . . . yes
O(21) Co(4) O(21) 180.0 . . 2_755 yes
O(21) Co(4) O(25) 87.5(3) . . . yes
O(21) Co(4) O(25) 92.5(3) . . 2_755 yes
O(21) Co(4) O(26) 93.4(4) . . . yes
O(21) Co(4) O(26) 86.6(4) . . 2_755 yes
O(21) Co(4) O(25) 92.5(3) 2_755 . . yes
O(21) Co(4) O(25) 87.5(3) 2_755 . 2_755 yes
O(21) Co(4) O(26) 86.6(4) 2_755 . . yes
O(21) Co(4) O(26) 93.4(4) 2_755 . 2_755 yes
O(25) Co(4) O(25) 180.0 . . 2_755 yes
O(25) Co(4) O(26) 90.0(5) . . . yes
O(25) Co(4) O(26) 90.0(5) . . 2_755 yes
O(25) Co(4) O(26) 90.0(5) 2_755 . . yes
O(25) Co(4) O(26) 90.0(5) 2_755 . 2_755 yes
O(26) Co(4) O(26) 180.0 . . 2_755 yes
Co(1) O(1) C(6) 114.4(6) . . . yes
Co(1) O(3) C(7) 115.8(6) . . . yes
Co(1) O(6) C(13) 116.4(6) . . . yes
Co(1) O(8) C(14) 115.1(5) . . . yes
Co(2) O(9) C(14) 130.4(6) . . . yes
Co(2) O(11) C(15) 128.7(9) . . . yes
Co(2) O(12) C(17) 135(1) . . . yes
Co(2) O(13) C(19) 133(1) . . . yes
Co(2) O(14) C(20) 125.4(8) . . . yes
Co(3) O(15) C(26) 117.8(6) . . . yes
Co(3) O(17) C(27) 116.7(6) . . . yes
Co(2) O(18) C(27) 129.7(6) . . . yes
Co(3) O(20) C(33) 118.0(7) . . . yes
Co(4) O(21) C(33) 128.7(7) . . . yes
Co(3) O(22) C(34) 115.2(6) . . . yes
Co(4) O(25) C(35) 134.4(8) . . . yes
Co(4) O(26) C(37) 129(1) . . . yes
Co(1) N(1) C(1) 118.2(6) . . . yes
Co(1) N(1) C(5) 119.5(6) . . . yes
C(1) N(1) C(5) 121.5(8) . . . yes
Co(1) N(2) C(8) 119.1(6) . . . yes
Co(1) N(2) C(12) 121.3(6) . . . yes
C(8) N(2) C(12) 119.6(7) . . . yes
Co(3) N(3) C(21) 119.4(6) . . . yes
Co(3) N(3) C(25) 121.0(6) . . . yes
C(21) N(3) C(25) 119.6(8) . . . yes
Co(3) N(4) C(28) 120.8(6) . . . yes
Co(3) N(4) C(32) 120.5(6) . . . yes
C(28) N(4) C(32) 118.6(8) . . . yes
N(1) C(1) C(2) 118.5(9) . . . yes
N(1) C(1) C(6) 112.4(8) . . . yes
C(2) C(1) C(6) 129.1(8) . . . yes
C(1) C(2) C(3) 119.7(8) . . . yes
O(5) C(3) C(2) 121.7(9) . . . yes
O(5) C(3) C(4) 117.8(9) . . . yes
C(2) C(3) C(4) 120.5(9) . . . yes
C(3) C(4) C(5) 118.3(9) . . . yes
N(1) C(5) C(4) 121.4(8) . . . yes
N(1) C(5) C(7) 111.7(8) . . . yes
C(4) C(5) C(7) 126.9(9) . . . yes
O(1) C(6) O(2) 124.9(9) . . . yes
O(1) C(6) C(1) 118.5(8) . . . yes
O(2) C(6) C(1) 116.6(8) . . . yes
O(3) C(7) O(4) 124.2(9) . . . yes
O(3) C(7) C(5) 115.7(8) . . . yes
O(4) C(7) C(5) 120.0(8) . . . yes
N(2) C(8) C(9) 121.4(8) . . . yes
N(2) C(8) C(13) 112.8(8) . . . yes
C(9) C(8) C(13) 125.8(9) . . . yes
C(8) C(9) C(10) 117.7(8) . . . yes
O(10) C(10) C(9) 116.2(8) . . . yes
O(10) C(10) C(11) 123.2(8) . . . yes
C(9) C(10) C(11) 120.6(8) . . . yes
C(10) C(11) C(12) 117.7(8) . . . yes
N(2) C(12) C(11) 123.0(8) . . . yes
N(2) C(12) C(14) 111.1(8) . . . yes
C(11) C(12) C(14) 125.9(8) . . . yes
O(6) C(13) O(7) 127.7(9) . . . yes
O(6) C(13) C(8) 115.6(8) . . . yes
O(7) C(13) C(8) 116.7(8) . . . yes
O(8) C(14) O(9) 127.8(8) . . . yes
O(8) C(14) C(12) 117.0(8) . . . yes
O(9) C(14) C(12) 115.1(8) . . . yes
O(11) C(15) C(16) 123(2) . . . yes
O(12) C(17) C(18) 121(1) . . . yes
N(3) C(21) C(22) 121.7(8) . . . yes
N(3) C(21) C(26) 112.7(8) . . . yes
C(22) C(21) C(26) 125.6(9) . . . yes
C(21) C(22) C(23) 117.9(8) . . . yes
O(19) C(23) C(22) 117.9(8) . . . yes
O(19) C(23) C(24) 122.8(8) . . . yes
C(22) C(23) C(24) 119.2(8) . . . yes
C(23) C(24) C(25) 118.1(8) . . . yes
N(3) C(25) C(24) 123.3(8) . . . yes
N(3) C(25) C(27) 111.6(8) . . . yes
C(24) C(25) C(27) 125.0(8) . . . yes
O(15) C(26) O(16) 127.1(9) . . . yes
O(15) C(26) C(21) 113.9(8) . . . yes
O(16) C(26) C(21) 118.9(9) . . . yes
O(17) C(27) O(18) 126.8(8) . . . yes
O(17) C(27) C(25) 115.0(8) . . . yes
O(18) C(27) C(25) 118.2(8) . . . yes
N(4) C(28) C(29) 124.3(9) . . . yes
N(4) C(28) C(33) 113.0(8) . . . yes
C(29) C(28) C(33) 122.7(9) . . . yes
C(28) C(29) C(30) 116.8(9) . . . yes
O(24) C(30) C(29) 121.3(9) . . . yes
O(24) C(30) C(31) 118.8(9) . . . yes
C(29) C(30) C(31) 119.9(9) . . . yes
C(30) C(31) C(32) 118.2(9) . . . yes
N(4) C(32) C(31) 122.0(9) . . . yes
N(4) C(32) C(34) 111.5(8) . . . yes
C(31) C(32) C(34) 126.5(9) . . . yes
O(20) C(33) O(21) 127.1(10) . . . yes
O(20) C(33) C(28) 112.6(9) . . . yes
O(21) C(33) C(28) 120.3(9) . . . yes
O(22) C(34) O(23) 125.9(9) . . . yes
O(22) C(34) C(32) 117.2(9) . . . yes
O(23) C(34) C(32) 116.9(9) . . . yes
O(25) C(35) C(36) 117(1) . . . yes
O(27A) C(38) O(27B) 173(3) . . . yes

loop_
_geom_bond_atom_site_label_1
_geom_bond_atom_site_label_2
_geom_bond_distance
_geom_bond_site_symmetry_1
_geom_bond_site_symmetry_2
_geom_bond_publ_flag
Co(1) O(1) 2.172(7) . . yes
Co(1) O(3) 2.139(6) . . yes
Co(1) O(6) 2.177(7) . . yes
Co(1) O(8) 2.192(6) . . yes
Co(1) N(1) 2.024(8) . . yes
Co(1) N(2) 2.023(7) . . yes
Co(2) O(9) 2.088(6) . . yes
Co(2) O(11) 2.045(9) . . yes
Co(2) O(12) 2.081(9) . . yes
Co(2) O(13) 2.089(8) . . yes
Co(2) O(14) 2.114(8) . . yes
Co(2) O(18) 2.089(6) . . yes
Co(3) O(15) 2.141(7) . . yes
Co(3) O(17) 2.155(7) . . yes
Co(3) O(20) 2.142(7) . . yes
Co(3) O(22) 2.186(7) . . yes
Co(3) N(3) 2.018(7) . . yes
Co(3) N(4) 2.009(8) . . yes
Co(4) O(21) 2.066(7) . . yes
Co(4) O(21) 2.066(7) . 2_755 yes
Co(4) O(25) 2.060(8) . . yes
Co(4) O(25) 2.060(8) . 2_755 yes
Co(4) O(26) 2.03(1) . . yes
Co(4) O(26) 2.03(1) . 2_755 yes
O(1) C(6) 1.24(1) . . yes
O(2) C(6) 1.30(1) . . yes
O(3) C(7) 1.27(1) . . yes
O(4) C(7) 1.26(1) . . yes
O(5) C(3) 1.35(1) . . yes
O(6) C(13) 1.26(1) . . yes
O(7) C(13) 1.24(1) . . yes
O(8) C(14) 1.26(1) . . yes
O(9) C(14) 1.27(1) . . yes
O(10) C(10) 1.36(1) . . yes
O(11) C(15) 1.45(2) . . yes
O(12) C(17) 1.36(2) . . yes
O(13) C(19) 1.40(2) . . yes
O(14) C(20) 1.50(2) . . yes
O(15) C(26) 1.27(1) . . yes
O(16) C(26) 1.22(1) . . yes
O(17) C(27) 1.27(1) . . yes
O(18) C(27) 1.24(1) . . yes
O(19) C(23) 1.34(1) . . yes
O(20) C(33) 1.29(1) . . yes
O(21) C(33) 1.22(1) . . yes
O(22) C(34) 1.25(1) . . yes
O(23) C(34) 1.27(1) . . yes
O(24) C(30) 1.34(1) . . yes
O(25) C(35) 1.41(2) . . yes
O(26) C(37) 1.42(3) . . yes
O(27A) C(38) 1.39(3) . . yes
O(27B) C(38) 1.42(5) . . yes
O(28A) O(28B) 1.68(6) . . yes
N(1) C(1) 1.36(1) . . yes
N(1) C(5) 1.35(1) . . yes
N(2) C(8) 1.37(1) . . yes
N(2) C(12) 1.34(1) . . yes
N(3) C(21) 1.35(1) . . yes
N(3) C(25) 1.33(1) . . yes
N(4) C(28) 1.33(1) . . yes
N(4) C(32) 1.35(1) . . yes
C(1) C(2) 1.41(1) . . yes
C(1) C(6) 1.46(1) . . yes
C(2) C(3) 1.37(1) . . yes
C(3) C(4) 1.39(1) . . yes
C(4) C(5) 1.37(1) . . yes
C(5) C(7) 1.50(1) . . yes
C(8) C(9) 1.39(1) . . yes
C(8) C(13) 1.51(1) . . yes
C(9) C(10) 1.42(1) . . yes
C(10) C(11) 1.39(1) . . yes
C(11) C(12) 1.38(1) . . yes
C(12) C(14) 1.52(1) . . yes
C(15) C(16) 1.39(5) . . yes
C(17) C(18) 1.48(3) . . yes
C(21) C(22) 1.38(1) . . yes
C(21) C(26) 1.53(1) . . yes
C(22) C(23) 1.41(1) . . yes
C(23) C(24) 1.41(1) . . yes
C(24) C(25) 1.36(1) . . yes
C(25) C(27) 1.52(1) . . yes
C(28) C(29) 1.37(1) . . yes
C(28) C(33) 1.53(1) . . yes
C(29) C(30) 1.42(1) . . yes
C(30) C(31) 1.38(1) . . yes
C(31) C(32) 1.39(1) . . yes
C(32) C(34) 1.50(1) . . yes
C(35) C(36) 1.40(2) . . yes

loop_
_geom_contact_atom_site_label_1
_geom_contact_atom_site_label_2
_geom_contact_distance
_geom_contact_site_symmetry_1
_geom_contact_site_symmetry_2
_geom_contact_publ_flag
O(1) O(2) 3.280(10) . 2_855 ?
O(2) C(6) 3.22(1) . 2_855 ?
O(3) O(10) 2.626(9) . 2_865 ?
O(3) C(10) 3.24(1) . 2_865 ?
O(3) C(11) 3.24(1) . 2_865 ?
O(3) O(19) 3.46(1) . 2_765 ?
O(4) O(19) 2.633(10) . 2_765 ?
O(4) C(23) 3.42(1) . 2_765 ?
O(4) C(24) 3.44(1) . 2_765 ?
O(5) C(38) 3.32(2) . . ?
O(5) O(27A) 3.57(3) . . ?
O(6) O(24) 2.642(10) . 2_855 ?
O(6) C(29) 3.32(1) . 2_855 ?
O(6) C(30) 3.38(1) . 2_855 ?
O(7) O(14) 2.73(1) . 2_865 ?
O(7) C(20) 3.38(2) . 2_865 ?
O(8) O(10) 3.389(10) . 2_865 ?
O(8) C(10) 3.48(1) . 2_865 ?
O(9) C(9) 3.37(1) . 2_865 ?
O(9) C(8) 3.55(1) . 2_865 ?
O(10) C(24) 3.44(1) . 1_655 ?
O(10) C(7) 3.47(1) . 2_865 ?
O(11) O(29) 2.80(5) . . ?
O(14) C(9) 3.51(1) . 2_865 ?
O(15) C(38) 2.92(2) . 2_755 ?
O(15) O(27A) 2.97(3) . 2_755 ?
O(19) C(15) 3.25(2) . 1_455 ?
O(19) C(7) 3.38(1) . 2_765 ?
O(19) C(16) 3.42(5) . 1_455 ?
O(20) O(27A) 3.19(3) . 2_755 ?
O(21) O(27A) 3.42(3) . 2_755 ?
O(22) O(28B) 3.15(5) . . ?
O(22) O(23) 3.238(10) . 2_756 ?
O(22) O(28A) 3.58(6) . . ?
O(23) C(34) 3.17(1) . 2_756 ?
O(23) O(28B) 3.56(5) . 2_756 ?
O(24) C(5) 3.37(1) . 2_855 ?
O(24) N(1) 3.43(1) . 2_855 ?
O(24) C(13) 3.51(1) . 2_855 ?
O(24) C(4) 3.55(1) . 2_855 ?
O(26) O(27A) 3.07(3) . . ?
O(27A) C(33) 3.05(3) . 2_755 ?
O(27A) C(28) 3.33(3) . 2_755 ?
O(27A) C(3) 3.43(3) . . ?
O(29) C(15) 3.52(6) . . ?
N(2) C(11) 3.45(1) . 2_865 ?
N(4) C(38) 3.44(2) . 2_755 ?
C(3) C(38) 3.52(2) . . ?
C(9) C(14) 3.45(1) . 2_865 ?
C(10) C(14) 3.40(1) . 2_865 ?
C(11) C(12) 3.47(1) . 2_865 ?
C(12) C(12) 3.50(2) . 2_865 ?
C(28) C(38) 3.42(2) . 2_755 ?

loop_
_geom_torsion_atom_site_label_1
_geom_torsion_atom_site_label_2
_geom_torsion_atom_site_label_3
_geom_torsion_atom_site_label_4
_geom_torsion
_geom_torsion_site_symmetry_1
_geom_torsion_site_symmetry_2
_geom_torsion_site_symmetry_3
_geom_torsion_site_symmetry_4
_geom_torsion_publ_flag
Co(1) O(1) C(6) O(2) 176.5(8) . . . . yes
Co(1) O(1) C(6) C(1) -3(1) . . . . yes
Co(1) O(3) C(7) O(4) -170.6(8) . . . . yes
Co(1) O(3) C(7) C(5) 11.2(10) . . . . yes
Co(1) O(6) C(13) O(7) -176.3(8) . . . . yes
Co(1) O(6) C(13) C(8) 4(1) . . . . yes
Co(1) O(8) C(14) O(9) -176.8(8) . . . . yes
Co(1) O(8) C(14) C(12) 0(1) . . . . yes
Co(1) N(1) C(1) C(2) -169.9(7) . . . . yes
Co(1) N(1) C(1) C(6) 8(1) . . . . yes
Co(1) N(1) C(5) C(4) 168.8(7) . . . . yes
Co(1) N(1) C(5) C(7) -9.2(9) . . . . yes
Co(1) N(2) C(8) C(9) -177.8(7) . . . . yes
Co(1) N(2) C(8) C(13) 4(1) . . . . yes
Co(1) N(2) C(12) C(11) 177.8(7) . . . . yes
Co(1) N(2) C(12) C(14) -4.9(10) . . . . yes
Co(2) O(9) C(14) O(8) 16(1) . . . . yes
Co(2) O(9) C(14) C(12) -160.1(6) . . . . yes
Co(2) O(11) C(15) C(16) 142(3) . . . . yes
Co(2) O(12) C(17) C(18) 170(2) . . . . yes
Co(2) O(18) C(27) O(17) 20(1) . . . . yes
Co(2) O(18) C(27) C(25) -162.0(6) . . . . yes
Co(3) O(15) C(26) O(16) 174.1(9) . . . . yes
Co(3) O(15) C(26) C(21) -2(1) . . . . yes
Co(3) O(17) C(27) O(18) -175.9(9) . . . . yes
Co(3) O(17) C(27) C(25) 6(1) . . . . yes
Co(3) O(20) C(33) O(21) 177.2(9) . . . . yes
Co(3) O(20) C(33) C(28) 0(1) . . . . yes
Co(3) O(22) C(34) O(23) 177.0(10) . . . . yes
Co(3) O(22) C(34) C(32) -3(1) . . . . yes
Co(3) N(3) C(21) C(22) 179.0(8) . . . . yes
Co(3) N(3) C(21) C(26) -1(1) . . . . yes
Co(3) N(3) C(25) C(24) -178.1(8) . . . . yes
Co(3) N(3) C(25) C(27) 4(1) . . . . yes
Co(3) N(4) C(28) C(29) -176.8(8) . . . . yes
Co(3) N(4) C(28) C(33) 4(1) . . . . yes
Co(3) N(4) C(32) C(31) 175.6(8) . . . . yes
Co(3) N(4) C(32) C(34) -3(1) . . . . yes
Co(4) O(21) C(33) O(20) -11(1) . . . . yes
Co(4) O(21) C(33) C(28) 165.4(7) . . . . yes
Co(4) O(21) C(33) O(20) 11(1) . 2_755 2_755 2_755 yes
Co(4) O(21) C(33) C(28) -165.4(7) . 2_755 2_755 2_755 yes
Co(4) O(25) C(35) C(36) -164(1) . . . . yes
Co(4) O(25) C(35) C(36) 164(1) . 2_755 2_755 2_755 yes
O(1) Co(1) O(3) C(7) -29.6(9) . . . . yes
O(1) Co(1) O(6) C(13) -103.9(7) . . . . yes
O(1) Co(1) O(8) C(14) 100.4(7) . . . . yes
O(1) Co(1) N(1) C(1) -7.7(7) . . . . yes
O(1) Co(1) N(1) C(5) -177.6(7) . . . . yes
O(1) Co(1) N(2) C(8) 90.7(7) . . . . yes
O(1) Co(1) N(2) C(12) -85.7(7) . . . . yes
O(1) C(6) C(1) N(1) -3(1) . . . . yes
O(1) C(6) C(1) C(2) 175.1(10) . . . . yes
O(2) C(6) C(1) N(1) 177.2(9) . . . . yes
O(2) C(6) C(1) C(2) -4(1) . . . . yes
O(3) Co(1) O(1) C(6) 23(1) . . . . yes
O(3) Co(1) O(6) C(13) 105.2(7) . . . . yes
O(3) Co(1) O(8) C(14) -108.9(7) . . . . yes
O(3) Co(1) N(1) C(1) -178.8(7) . . . . yes
O(3) Co(1) N(1) C(5) 11.4(6) . . . . yes
O(3) Co(1) N(2) C(8) -90.1(7) . . . . yes
O(3) Co(1) N(2) C(12) 93.6(7) . . . . yes
O(3) C(7) C(5) N(1) -1(1) . . . . yes
O(3) C(7) C(5) C(4) -179.7(9) . . . . yes
O(4) C(7) C(5) N(1) 179.8(8) . . . . yes
O(4) C(7) C(5) C(4) 1(1) . . . . yes
O(5) C(3) C(2) C(1) 179.0(9) . . . . yes
O(5) C(3) C(4) C(5) -180.0(9) . . . . yes
O(6) Co(1) O(1) C(6) -81.3(7) . . . . yes
O(6) Co(1) O(3) C(7) 75.7(6) . . . . yes
O(6) Co(1) O(8) C(14) -6.0(10) . . . . yes
O(6) Co(1) N(1) C(1) 88.1(7) . . . . yes
O(6) Co(1) N(1) C(5) -81.8(7) . . . . yes
O(6) Co(1) N(2) C(8) -1.6(6) . . . . yes
O(6) Co(1) N(2) C(12) -178.0(7) . . . . yes
O(6) C(13) C(8) N(2) -5(1) . . . . yes
O(6) C(13) C(8) C(9) 176.3(9) . . . . yes
O(7) C(13) C(8) N(2) 175.0(8) . . . . yes
O(7) C(13) C(8) C(9) -2(1) . . . . yes
O(8) Co(1) O(1) C(6) 126.3(7) . . . . yes
O(8) Co(1) O(3) C(7) -132.3(6) . . . . yes
O(8) Co(1) O(6) C(13) 1(1) . . . . yes
O(8) Co(1) N(1) C(1) -92.7(7) . . . . yes
O(8) Co(1) N(1) C(5) 97.4(7) . . . . yes
O(8) Co(1) N(2) C(8) -179.7(7) . . . . yes
O(8) Co(1) N(2) C(12) 4.0(7) . . . . yes
O(8) C(14) C(12) N(2) 2(1) . . . . yes
O(8) C(14) C(12) C(11) 180.0 . . . . yes
O(9) Co(2) O(11) C(15) 12(1) . . . . yes
O(9) Co(2) O(12) C(17) 18(2) . . . . yes
O(9) Co(2) O(13) C(19) -163(2) . . . . yes
O(9) Co(2) O(14) C(20) 178(1) . . . . yes
O(9) Co(2) O(18) C(27) 43(7) . . . . yes
O(9) C(14) C(12) N(2) -179.8(8) . . . . yes
O(9) C(14) C(12) C(11) -2(1) . . . . yes
O(10) C(10) C(9) C(8) -179.6(8) . . . . yes
O(10) C(10) C(11) C(12) 179.6(8) . . . . yes
O(11) Co(2) O(9) C(14) 153.6(9) . . . . yes
O(11) Co(2) O(12) C(17) -73(2) . . . . yes
O(11) Co(2) O(13) C(19) 137(50) . . . . yes
O(11) Co(2) O(14) C(20) -89(1) . . . . yes
O(11) Co(2) O(18) C(27) -104.7(10) . . . . yes
O(12) Co(2) O(9) C(14) 62.5(9) . . . . yes
O(12) Co(2) O(11) C(15) 101(1) . . . . yes
O(12) Co(2) O(13) C(19) 107(2) . . . . yes
O(12) Co(2) O(14) C(20) 33(10) . . . . yes
O(12) Co(2) O(18) C(27) -13.6(10) . . . . yes
O(13) Co(2) O(9) C(14) -26.1(9) . . . . yes
O(13) Co(2) O(11) C(15) 71(51) . . . . yes
O(13) Co(2) O(12) C(17) 106(2) . . . . yes
O(13) Co(2) O(14) C(20) 90(1) . . . . yes
O(13) Co(2) O(18) C(27) 74.9(9) . . . . yes
O(14) Co(2) O(9) C(14) -116.1(9) . . . . yes
O(14) Co(2) O(11) C(15) -80(1) . . . . yes
O(14) Co(2) O(12) C(17) 163(9) . . . . yes
O(14) Co(2) O(13) C(19) -70(2) . . . . yes
O(14) Co(2) O(18) C(27) 165.1(9) . . . . yes
O(15) Co(3) O(17) C(27) 2(1) . . . . yes
O(15) Co(3) O(20) C(33) -105.2(9) . . . . yes
O(15) Co(3) O(22) C(34) 106.3(8) . . . . yes
O(15) Co(3) N(3) C(21) 0.0(7) . . . . yes
O(15) Co(3) N(3) C(25) -177.7(8) . . . . yes
O(15) Co(3) N(4) C(28) 83.2(8) . . . . yes
O(15) Co(3) N(4) C(32) -92.1(8) . . . . yes
O(15) C(26) C(21) N(3) 2(1) . . . . yes
O(15) C(26) C(21) C(22) -177(1) . . . . yes
O(16) C(26) C(21) N(3) -174.4(9) . . . . yes
O(16) C(26) C(21) C(22) 5(1) . . . . yes
O(17) Co(3) O(15) C(26) -4(1) . . . . yes
O(17) Co(3) O(20) C(33) 103.3(9) . . . . yes
O(17) Co(3) O(22) C(34) -100.6(8) . . . . yes
O(17) Co(3) N(3) C(21) 176.9(8) . . . . yes
O(17) Co(3) N(3) C(25) -0.8(7) . . . . yes
O(17) Co(3) N(4) C(28) -93.3(8) . . . . yes
O(17) Co(3) N(4) C(32) 91.4(8) . . . . yes
O(17) C(27) C(25) N(3) -6(1) . . . . yes
O(17) C(27) C(25) C(24) 175.4(10) . . . . yes
O(18) Co(2) O(9) C(14) 5(7) . . . . yes
O(18) Co(2) O(11) C(15) -169(1) . . . . yes
O(18) Co(2) O(12) C(17) -163(2) . . . . yes
O(18) Co(2) O(13) C(19) 17(2) . . . . yes
O(18) Co(2) O(14) C(20) 0(1) . . . . yes
O(18) C(27) C(25) N(3) 175.3(9) . . . . yes
O(18) C(27) C(25) C(24) -2(1) . . . . yes
O(19) C(23) C(22) C(21) -179(1) . . . . yes
O(19) C(23) C(24) C(25) -179(1) . . . . yes
O(20) Co(3) O(15) C(26) -102.4(8) . . . . yes
O(20) Co(3) O(17) C(27) 100.1(8) . . . . yes
O(20) Co(3) O(22) C(34) 0(1) . . . . yes
O(20) Co(3) N(3) C(21) 87.4(7) . . . . yes
O(20) Co(3) N(3) C(25) -90.3(8) . . . . yes
O(20) Co(3) N(4) C(28) -3.3(8) . . . . yes
O(20) Co(3) N(4) C(32) -178.6(8) . . . . yes
O(20) C(33) C(28) N(4) -2(1) . . . . yes
O(20) C(33) C(28) C(29) 178(1) . . . . yes
O(21) Co(4) O(25) C(35) 3(1) . . . . yes
O(21) Co(4) O(25) C(35) 176(1) . . 2_755 2_755 yes
O(21) Co(4) O(26) C(37) 18(1) . . . . yes
O(21) Co(4) O(26) C(37) 161(1) . . 2_755 2_755 yes
O(21) C(33) C(28) N(4) -179.9(10) . . . . yes
O(21) C(33) C(28) C(29) 0(1) . . . . yes
O(22) Co(3) O(15) C(26) 105.5(8) . . . . yes
O(22) Co(3) O(17) C(27) -108.4(8) . . . . yes
O(22) Co(3) O(20) C(33) 2(1) . . . . yes
O(22) Co(3) N(3) C(21) -94.3(7) . . . . yes
O(22) Co(3) N(3) C(25) 88.0(7) . . . . yes
O(22) Co(3) N(4) C(28) 177.0(8) . . . . yes
O(22) Co(3) N(4) C(32) 1.7(7) . . . . yes
O(22) C(34) C(32) N(4) 4(1) . . . . yes
O(22) C(34) C(32) C(31) -174(1) . . . . yes
O(23) C(34) C(32) N(4) -175.7(10) . . . . yes
O(23) C(34) C(32) C(31) 5(1) . . . . yes
O(24) C(30) C(29) C(28) 176.8(10) . . . . yes
O(24) C(30) C(31) C(32) -177.8(10) . . . . yes
O(25) Co(4) O(21) C(33) 178(1) . . . . yes
O(25) Co(4) O(21) C(33) 1(1) . . 2_755 2_755 yes
O(25) Co(4) O(26) C(37) -69(1) . . . . yes
O(25) Co(4) O(26) C(37) -110(1) . . 2_755 2_755 yes
O(26) Co(4) O(21) C(33) 88(1) . . . . yes
O(26) Co(4) O(21) C(33) 91(1) . . 2_755 2_755 yes
O(26) Co(4) O(25) C(35) 96(1) . . . . yes
O(26) Co(4) O(25) C(35) 83(1) . . 2_755 2_755 yes
N(1) Co(1) O(1) C(6) 5.9(7) . . . . yes
N(1) Co(1) O(3) C(7) -12.2(6) . . . . yes
N(1) Co(1) O(6) C(13) -179.4(7) . . . . yes
N(1) Co(1) O(8) C(14) 175.6(7) . . . . yes
N(1) Co(1) N(2) C(8) 7(1) . . . . yes
N(1) Co(1) N(2) C(12) -168.5(10) . . . . yes
N(1) C(1) C(2) C(3) 0(1) . . . . yes
N(1) C(5) C(4) C(3) 2(1) . . . . yes
N(2) Co(1) O(1) C(6) -158.1(7) . . . . yes
N(2) Co(1) O(3) C(7) 151.8(6) . . . . yes
N(2) Co(1) O(6) C(13) -2.0(7) . . . . yes
N(2) Co(1) O(8) C(14) -2.0(7) . . . . yes
N(2) Co(1) N(1) C(1) 78(1) . . . . yes
N(2) Co(1) N(1) C(5) -90(1) . . . . yes
N(2) C(8) C(9) C(10) 1(1) . . . . yes
N(2) C(12) C(11) C(10) -1(1) . . . . yes
N(3) Co(3) O(15) C(26) 1.6(8) . . . . yes
N(3) Co(3) O(17) C(27) -3.4(8) . . . . yes
N(3) Co(3) O(20) C(33) 178.9(8) . . . . yes
N(3) Co(3) O(22) C(34) -176.1(8) . . . . yes
N(3) Co(3) N(4) C(28) -78(6) . . . . yes
N(3) Co(3) N(4) C(32) 105(6) . . . . yes
N(3) C(21) C(22) C(23) 0(1) . . . . yes
N(3) C(25) C(24) C(23) -1(1) . . . . yes
N(4) Co(3) O(15) C(26) -177.5(8) . . . . yes
N(4) Co(3) O(17) C(27) 175.9(8) . . . . yes
N(4) Co(3) O(20) C(33) 1.8(8) . . . . yes
N(4) Co(3) O(22) C(34) 1.0(8) . . . . yes
N(4) Co(3) N(3) C(21) 162(6) . . . . yes
N(4) Co(3) N(3) C(25) -15(6) . . . . yes
N(4) C(28) C(29) C(30) 3(1) . . . . yes
N(4) C(32) C(31) C(30) -1(1) . . . . yes
C(1) N(1) C(5) C(4) 0(1) . . . . yes
C(1) N(1) C(5) C(7) -178.7(8) . . . . yes
C(1) C(2) C(3) C(4) 1(1) . . . . yes
C(2) C(1) N(1) C(5) 0(1) . . . . yes
C(2) C(3) C(4) C(5) -2(1) . . . . yes
C(3) C(2) C(1) C(6) -178.4(10) . . . . yes
C(3) C(4) C(5) C(7) 179.8(9) . . . . yes
C(5) N(1) C(1) C(6) 178.1(8) . . . . yes
C(8) N(2) C(12) C(11) 1(1) . . . . yes
C(8) N(2) C(12) C(14) 178.7(8) . . . . yes
C(8) C(9) C(10) C(11) -1(1) . . . . yes
C(9) C(8) N(2) C(12) -1(1) . . . . yes
C(9) C(10) C(11) C(12) 1(1) . . . . yes
C(10) C(9) C(8) C(13) 178.9(9) . . . . yes
C(10) C(11) C(12) C(14) -178.4(9) . . . . yes
C(12) N(2) C(8) C(13) -179.2(8) . . . . yes
C(21) N(3) C(25) C(24) 4(1) . . . . yes
C(21) N(3) C(25) C(27) -173.7(8) . . . . yes
C(21) C(22) C(23) C(24) 2(1) . . . . yes
C(22) C(21) N(3) C(25) -3(1) . . . . yes
C(22) C(23) C(24) C(25) -1(1) . . . . yes
C(23) C(22) C(21) C(26) -179(1) . . . . yes
C(23) C(24) C(25) C(27) 175.9(10) . . . . yes
C(25) N(3) C(21) C(26) 176.5(9) . . . . yes
C(28) N(4) C(32) C(31) 0(1) . . . . yes
C(28) N(4) C(32) C(34) -179.0(9) . . . . yes
C(28) C(29) C(30) C(31) -4(1) . . . . yes
C(29) C(28) N(4) C(32) -1(1) . . . . yes
C(29) C(30) C(31) C(32) 3(1) . . . . yes
C(30) C(29) C(28) C(33) -177.3(9) . . . . yes
C(30) C(31) C(32) C(34) 177(1) . . . . yes
C(32) N(4) C(28) C(33) 179.4(8) . . . . yes
C(32) N(4) C(28) C(33) 179.4(8) . . . . yes
